data_4316958
loop_
_publ_author_name
'M. A. Palacios'
'Antonio J. Mota'
'Jes\'us E. Perea-Buceta'
'Fraser J. White'
'Euan K. Brechin'
'Enrique Colacio'

_publ_contact_author_email fraser.white@ed.ac.uk
_publ_contact_author_name 'Fraser J. White'
_publ_section_title
;
 Antiferromagnetic versus Ferromagnetic Exchange Interactions in
 Bis(\m-Ooximate)dinickel(II) Units for a Series of Closely Related Cube
 Shaped Carboxamideoximate-Bridged Ni4 Complexes. A Combined Experimental
 and Theoretical Magneto-Structural Study
;
_journal_name_full 'Inorganic Chemistry'
_journal_page_first 10156
_journal_page_last 10165
_journal_paper_doi 10.1021/ic101435b
_journal_volume 49
_journal_year 2010
_chemical_compound_source 'Maria Lopez'
_chemical_formula_moiety 'C46 H44 N22 Ni4 O6, 2(Cl O4), 2(MeOH)'
_chemical_formula_sum 'C48 H52 Cl2 N22 Ni4 O16'
_chemical_formula_weight 1498.86
_chemical_name_systematic
; 
 ? 
;
_space_group_IT_number 61
_symmetry_cell_setting orthorhombic
_symmetry_space_group_name_Hall '-P 2ac 2ab'
_symmetry_space_group_name_H-M 'P b c a'
_atom_sites_solution_hydrogens geom
_atom_sites_solution_primary direct
_atom_sites_solution_secondary difmap
_audit_creation_method SHELXL-97
_cell_angle_alpha 90.00
_cell_angle_beta 90.00
_cell_angle_gamma 90.00
_cell_formula_units_Z 8
_cell_length_a 13.9395(2)
_cell_length_b 24.2919(3)
_cell_length_c 33.8474(4)
_cell_measurement_reflns_used 50885
_cell_measurement_temperature 100(2)
_cell_measurement_theta_max 29.0536
_cell_measurement_theta_min 2.0660
_cell_volume 11461.3(3)
_computing_cell_refinement
;
CrysAlisPro, Oxford Diffraction Ltd.,
Version 1.171.33.55 (release 05-01-2010 CrysAlis171 .NET)
(compiled Jan  5 2010,16:28:46)
;
_computing_data_collection
;
CrysAlisPro, Oxford Diffraction Ltd.,
Version 1.171.33.55 (release 05-01-2010 CrysAlis171 .NET)
(compiled Jan  5 2010,16:28:46)
;
_computing_data_reduction
;
CrysAlisPro, Oxford Diffraction Ltd.,
Version 1.171.33.55 (release 05-01-2010 CrysAlis171 .NET)
(compiled Jan  5 2010,16:28:46)
;
_computing_structure_refinement 'SHELXL-97 (Sheldrick, 2008)'
_computing_structure_solution 'SHELXS-97 (Sheldrick, 2008)'
_diffrn_ambient_temperature 100(2)
_diffrn_detector_area_resol_mean 10.3147
_diffrn_measured_fraction_theta_full 0.996
_diffrn_measured_fraction_theta_max 0.946
_diffrn_measurement_device_type 'SuperNova, Dual, Cu at zero, Atlas'
_diffrn_radiation_monochromator mirror
_diffrn_radiation_source 'SuperNova (Mo) X-ray Source'
_diffrn_radiation_type 'Mo K\a'
_diffrn_radiation_wavelength 0.7107
_diffrn_reflns_av_R_equivalents 0.0374
_diffrn_reflns_av_sigmaI/netI 0.0300
_diffrn_reflns_limit_h_max 18
_diffrn_reflns_limit_h_min -18
_diffrn_reflns_limit_k_max 33
_diffrn_reflns_limit_k_min -32
_diffrn_reflns_limit_l_max 46
_diffrn_reflns_limit_l_min -42
_diffrn_reflns_number 108383
_diffrn_reflns_theta_full 27.51
_diffrn_reflns_theta_max 29.12
_diffrn_reflns_theta_min 2.07
_exptl_absorpt_coefficient_mu 1.478
_exptl_absorpt_correction_T_max 0.91000
_exptl_absorpt_correction_T_min 0.76686
_exptl_absorpt_correction_type multi-scan
_exptl_absorpt_process_details
;
CrysAlisPro, Oxford Diffraction Ltd.,
Version 1.171.33.55 (release 05-01-2010 CrysAlis171 .NET)
(compiled Jan  5 2010,16:28:46)
Empirical absorption correction using spherical harmonics,
 implemented in SCALE3 ABSPACK scaling algorithm.
;
_exptl_crystal_colour colourless
_exptl_crystal_density_diffrn 1.737
_exptl_crystal_density_method 'not measured'
_exptl_crystal_description block
_exptl_crystal_F_000 6144
_exptl_crystal_size_max 0.2868
_exptl_crystal_size_mid 0.1942
_exptl_crystal_size_min 0.0669
_refine_diff_density_max 0.416
_refine_diff_density_min -0.599
_refine_diff_density_rms 0.074
_refine_ls_extinction_method none
_refine_ls_goodness_of_fit_ref 1.080
_refine_ls_hydrogen_treatment mixed
_refine_ls_matrix_type full
_refine_ls_number_parameters 802
_refine_ls_number_reflns 14565
_refine_ls_number_restraints 0
_refine_ls_restrained_S_all 1.080
_refine_ls_R_factor_all 0.0391
_refine_ls_R_factor_gt 0.0291
_refine_ls_shift/su_max 0.005
_refine_ls_shift/su_mean 0.000
_refine_ls_structure_factor_coef Fsqd
_refine_ls_weighting_details 'calc w=1/[\s^2^(Fo^2^)+(0.0466P)^2^+0.0000P] where P=(Fo^2^+2Fc^2^)/3'
_refine_ls_weighting_scheme calc
_refine_ls_wR_factor_gt 0.0778
_refine_ls_wR_factor_ref 0.0796
_reflns_number_gt 11320
_reflns_number_total 14565
_reflns_threshold_expression >2sigma(I)
_cod_data_source_file ic101435b_si_001_2.cif
_cod_data_source_block compound2
_cod_database_code 4316958

loop_
_symmetry_equiv_pos_as_xyz
'x, y, z'
'-x+1/2, -y, z+1/2'
'-x, y+1/2, -z+1/2'
'x+1/2, -y+1/2, -z'
'-x, -y, -z'
'x-1/2, y, -z-1/2'
'x, -y-1/2, z-1/2'
'-x-1/2, y-1/2, z'

loop_
_atom_site_label
_atom_site_type_symbol
_atom_site_fract_x
_atom_site_fract_y
_atom_site_fract_z
_atom_site_U_iso_or_equiv
_atom_site_adp_type
_atom_site_occupancy
_atom_site_symmetry_multiplicity
_atom_site_calc_flag
_atom_site_refinement_flags
_atom_site_disorder_assembly
_atom_site_disorder_group
Ni1 Ni 0.934417(15) 0.662499(9) 0.906036(6) 0.01199(6) Uani 1 1 d . . .
Ni2 Ni 0.868108(15) 0.783192(9) 0.850586(6) 0.01179(6) Uani 1 1 d . . .
Ni3 Ni 1.039882(16) 0.816232(9) 0.907100(6) 0.01228(6) Uani 1 1 d . . .
Ni4 Ni 1.114053(15) 0.695542(9) 0.854017(6) 0.01247(6) Uani 1 1 d . . .
N1A N 0.95832(10) 0.57692(6) 0.90872(4) 0.0136(3) Uani 1 1 d . . .
C2A C 0.98790(12) 0.54396(7) 0.87945(5) 0.0168(4) Uani 1 1 d . . .
H2A H 1.0034 0.5600 0.8547 0.020 Uiso 1 1 calc R . .
C3A C 0.99680(13) 0.48781(8) 0.88367(5) 0.0188(4) Uani 1 1 d . . .
H3A H 1.0188 0.4658 0.8623 0.023 Uiso 1 1 calc R . .
C4A C 0.97318(13) 0.46413(8) 0.91941(5) 0.0199(4) Uani 1 1 d . . .
H4A H 0.9779 0.4254 0.9230 0.024 Uiso 1 1 calc R . .
C5A C 0.94227(12) 0.49769(7) 0.95020(5) 0.0171(4) Uani 1 1 d . . .
H5A H 0.9263 0.4823 0.9751 0.021 Uiso 1 1 calc R . .
C6A C 0.93509(12) 0.55397(7) 0.94396(5) 0.0138(3) Uani 1 1 d . . .
C7A C 0.89952(12) 0.59356(7) 0.97399(5) 0.0139(3) Uani 1 1 d . . .
N8A N 0.89935(10) 0.64563(6) 0.96189(4) 0.0128(3) Uani 1 1 d . . .
C9A C 0.86678(12) 0.68665(7) 0.98477(5) 0.0128(3) Uani 1 1 d . . .
C10A C 0.83481(13) 0.67599(7) 1.02293(5) 0.0175(4) Uani 1 1 d . . .
H10A H 0.8133 0.7050 1.0396 0.021 Uiso 1 1 calc R . .
C11A C 0.83510(13) 0.62202(7) 1.03600(5) 0.0196(4) Uani 1 1 d . . .
H11A H 0.8141 0.6139 1.0621 0.023 Uiso 1 1 calc R . .
C12A C 0.86561(12) 0.57975(7) 1.01155(5) 0.0177(4) Uani 1 1 d . . .
H12A H 0.8635 0.5425 1.0201 0.021 Uiso 1 1 calc R . .
C91A C 0.86727(11) 0.74090(7) 0.96449(5) 0.0126(3) Uani 1 1 d . . .
N92A N 0.84826(11) 0.78695(6) 0.98440(4) 0.0177(3) Uani 1 1 d . . .
H92A H 0.8490 0.8189 0.9722 0.021 Uiso 1 1 calc R . .
H92B H 0.8349 0.7854 1.0098 0.021 Uiso 1 1 calc R . .
N93A N 0.88784(10) 0.73845(6) 0.92695(4) 0.0124(3) Uani 1 1 d . . .
O94A O 0.89630(8) 0.79008(5) 0.90916(3) 0.0128(2) Uani 1 1 d . . .
N1B N 0.80943(10) 0.86186(6) 0.84448(4) 0.0139(3) Uani 1 1 d . . .
C2B C 0.78560(12) 0.89595(7) 0.87398(5) 0.0157(4) Uani 1 1 d . . .
H2B H 0.7984 0.8851 0.9004 0.019 Uiso 1 1 calc R . .
C3B C 0.74290(13) 0.94654(7) 0.86720(5) 0.0189(4) Uani 1 1 d . . .
H3B H 0.7268 0.9700 0.8887 0.023 Uiso 1 1 calc R . .
C4B C 0.72412(13) 0.96241(7) 0.82890(6) 0.0209(4) Uani 1 1 d . . .
H4B H 0.6955 0.9971 0.8236 0.025 Uiso 1 1 calc R . .
C5B C 0.74737(13) 0.92725(7) 0.79820(5) 0.0189(4) Uani 1 1 d . . .
H5B H 0.7345 0.9374 0.7716 0.023 Uiso 1 1 calc R . .
C6B C 0.78957(12) 0.87715(7) 0.80683(5) 0.0141(3) Uani 1 1 d . . .
C7B C 0.81347(12) 0.83494(7) 0.77659(5) 0.0141(3) Uani 1 1 d . . .
N8B N 0.84470(10) 0.78763(6) 0.79207(4) 0.0122(3) Uani 1 1 d . . .
C9B C 0.86740(11) 0.74440(7) 0.76927(5) 0.0128(3) Uani 1 1 d . . .
C10B C 0.85955(12) 0.74742(7) 0.72842(5) 0.0151(4) Uani 1 1 d . . .
H10B H 0.8748 0.7167 0.7122 0.018 Uiso 1 1 calc R . .
C11B C 0.82870(12) 0.79676(7) 0.71187(5) 0.0173(4) Uani 1 1 d . . .
H11B H 0.8236 0.8001 0.6840 0.021 Uiso 1 1 calc R . .
C12B C 0.80525(13) 0.84128(7) 0.73587(5) 0.0165(4) Uani 1 1 d . . .
H12B H 0.7842 0.8751 0.7248 0.020 Uiso 1 1 calc R . .
C91B C 0.90564(12) 0.69730(7) 0.79199(5) 0.0134(3) Uani 1 1 d . . .
N92B N 0.93301(10) 0.65101(6) 0.77354(4) 0.0165(3) Uani 1 1 d . . .
H92C H 0.9593 0.6240 0.7871 0.020 Uiso 1 1 calc R . .
H92D H 0.9247 0.6476 0.7479 0.020 Uiso 1 1 calc R . .
N93B N 0.91471(10) 0.70634(6) 0.82960(4) 0.0128(3) Uani 1 1 d . . .
O94B O 0.96866(8) 0.66594(5) 0.84873(3) 0.0132(2) Uani 1 1 d . . .
N1C N 1.01839(10) 0.90227(6) 0.90942(4) 0.0149(3) Uani 1 1 d . . .
C2C C 0.99722(12) 0.93617(7) 0.87952(5) 0.0176(4) Uani 1 1 d . . .
H2C H 0.9799 0.9204 0.8548 0.021 Uiso 1 1 calc R . .
C3C C 0.99928(13) 0.99284(8) 0.88265(5) 0.0200(4) Uani 1 1 d . . .
H3C H 0.9829 1.0155 0.8608 0.024 Uiso 1 1 calc R . .
C4C C 1.02600(14) 1.01591(8) 0.91858(6) 0.0220(4) Uani 1 1 d . . .
H4C H 1.0288 1.0547 0.9217 0.026 Uiso 1 1 calc R . .
C5C C 1.04837(13) 0.98143(7) 0.94974(5) 0.0191(4) Uani 1 1 d . . .
H5C H 1.0665 0.9964 0.9746 0.023 Uiso 1 1 calc R . .
C6C C 1.04421(12) 0.92506(7) 0.94449(5) 0.0153(4) Uani 1 1 d . . .
C7C C 1.07120(12) 0.88492(7) 0.97581(5) 0.0152(4) Uani 1 1 d . . .
N8C N 1.06992(10) 0.83257(6) 0.96361(4) 0.0135(3) Uani 1 1 d . . .
C9C C 1.09815(12) 0.79135(7) 0.98737(5) 0.0144(3) Uani 1 1 d . . .
C10C C 1.12544(13) 0.80193(8) 1.02592(5) 0.0186(4) Uani 1 1 d . . .
H10C H 1.1438 0.7728 1.0430 0.022 Uiso 1 1 calc R . .
C11C C 1.12544(13) 0.85593(8) 1.03899(5) 0.0221(4) Uani 1 1 d . . .
H11C H 1.1432 0.8639 1.0655 0.026 Uiso 1 1 calc R . .
C12C C 1.09975(13) 0.89839(8) 1.01379(5) 0.0181(4) Uani 1 1 d . . .
H12C H 1.1017 0.9356 1.0223 0.022 Uiso 1 1 calc R . .
C91C C 1.09915(12) 0.73744(7) 0.96727(5) 0.0134(3) Uani 1 1 d . . .
N92C N 1.11206(10) 0.69036(6) 0.98769(4) 0.0169(3) Uani 1 1 d . . .
H92E H 1.1098 0.6585 0.9754 0.020 Uiso 1 1 calc R . .
H92F H 1.1227 0.6915 1.0133 0.020 Uiso 1 1 calc R . .
N93C N 1.08304(10) 0.73951(6) 0.92938(4) 0.0127(3) Uani 1 1 d . . .
O94C O 1.07717(8) 0.68800(5) 0.91150(3) 0.0128(2) Uani 1 1 d . . .
N1D N 1.17698(10) 0.61732(6) 0.85021(4) 0.0145(3) Uani 1 1 d . . .
C2D C 1.20045(12) 0.58433(7) 0.88031(5) 0.0176(4) Uani 1 1 d . . .
H2D H 1.1836 0.5951 0.9064 0.021 Uiso 1 1 calc R . .
C3D C 1.24833(13) 0.53504(8) 0.87489(5) 0.0218(4) Uani 1 1 d . . .
H3D H 1.2642 0.5125 0.8969 0.026 Uiso 1 1 calc R . .
C4D C 1.27253(14) 0.51910(8) 0.83730(6) 0.0240(4) Uani 1 1 d . . .
H4D H 1.3045 0.4851 0.8329 0.029 Uiso 1 1 calc R . .
C5D C 1.24974(13) 0.55325(7) 0.80575(5) 0.0200(4) Uani 1 1 d . . .
H5D H 1.2666 0.5432 0.7795 0.024 Uiso 1 1 calc R . .
C6D C 1.20208(12) 0.60215(7) 0.81324(5) 0.0148(3) Uani 1 1 d . . .
C7D C 1.17911(12) 0.64296(7) 0.78219(5) 0.0147(3) Uani 1 1 d . . .
N8D N 1.14572(10) 0.69054(6) 0.79636(4) 0.0134(3) Uani 1 1 d . . .
C9D C 1.12486(11) 0.73303(7) 0.77250(5) 0.0135(3) Uani 1 1 d . . .
C10D C 1.13512(12) 0.72849(7) 0.73207(5) 0.0155(4) Uani 1 1 d . . .
H10D H 1.1203 0.7586 0.7152 0.019 Uiso 1 1 calc R . .
C11D C 1.16741(12) 0.67909(7) 0.71656(5) 0.0179(4) Uani 1 1 d . . .
H11D H 1.1741 0.6749 0.6888 0.021 Uiso 1 1 calc R . .
C12D C 1.18999(13) 0.63559(8) 0.74159(5) 0.0181(4) Uani 1 1 d . . .
H12D H 1.2124 0.6016 0.7313 0.022 Uiso 1 1 calc R . .
C91D C 1.08424(12) 0.78051(7) 0.79384(5) 0.0129(3) Uani 1 1 d . . .
N92D N 1.05681(10) 0.82648(6) 0.77413(4) 0.0162(3) Uani 1 1 d . . .
H92G H 1.0265 0.8530 0.7867 0.019 Uiso 1 1 calc R . .
H92H H 1.0693 0.8298 0.7488 0.019 Uiso 1 1 calc R . .
N93D N 1.06861(10) 0.77230(6) 0.83123(4) 0.0126(3) Uani 1 1 d . . .
O94D O 1.01304(8) 0.81291(5) 0.84881(3) 0.0129(2) Uani 1 1 d . . .
O1E O 0.78722(9) 0.64767(5) 0.89019(4) 0.0159(3) Uani 1 1 d . . .
H1E H 0.7677(14) 0.6783(9) 0.8796(6) 0.024 Uiso 1 1 d . . .
C2E C 0.76193(13) 0.60296(7) 0.86462(5) 0.0206(4) Uani 1 1 d . . .
H2E1 H 0.8039 0.6032 0.8414 0.031 Uiso 1 1 calc R . .
H2E2 H 0.6951 0.6071 0.8562 0.031 Uiso 1 1 calc R . .
H2E3 H 0.7695 0.5681 0.8788 0.031 Uiso 1 1 calc R . .
N1F N 0.72872(10) 0.74998(6) 0.86302(4) 0.0155(3) Uani 1 1 d . . .
N2F N 0.68081(11) 0.77506(6) 0.88588(4) 0.0205(3) Uani 1 1 d . . .
N3F N 0.63294(14) 0.79884(8) 0.90813(5) 0.0363(5) Uani 1 1 d . . .
O1G O 1.18782(9) 0.83241(5) 0.89364(4) 0.0167(3) Uani 1 1 d . . .
H1G H 1.2071(15) 0.8064(9) 0.8848(6) 0.025 Uiso 1 1 d . . .
C2G C 1.21580(13) 0.87535(8) 0.86713(5) 0.0202(4) Uani 1 1 d . . .
H2G1 H 1.1812 0.8712 0.8421 0.030 Uiso 1 1 calc R . .
H2G2 H 1.2850 0.8731 0.8623 0.030 Uiso 1 1 calc R . .
H2G3 H 1.2004 0.9112 0.8789 0.030 Uiso 1 1 calc R . .
N1H N 1.24817(10) 0.73021(6) 0.86929(4) 0.0161(3) Uani 1 1 d . . .
N2H N 1.28840(11) 0.71304(6) 0.89820(4) 0.0200(3) Uani 1 1 d . . .
N3H N 1.32870(13) 0.69671(7) 0.92594(5) 0.0312(4) Uani 1 1 d . . .
Cl1S Cl 0.00009(4) 0.009317(19) 0.243985(14) 0.02735(11) Uani 1 1 d . . .
O1S O -0.06138(13) 0.04657(7) 0.22323(5) 0.0542(5) Uani 1 1 d . . .
O2S O -0.05619(13) -0.02387(7) 0.26975(5) 0.0507(5) Uani 1 1 d . . .
O3S O 0.04756(11) -0.02532(6) 0.21555(5) 0.0406(4) Uani 1 1 d . . .
O4S O 0.06897(13) 0.03959(8) 0.26579(6) 0.0580(5) Uani 1 1 d . . .
Cl1T Cl 0.23229(3) 0.065991(18) 0.007164(14) 0.02190(10) Uani 1 1 d . . .
O1T O 0.27408(11) 0.10373(5) 0.03470(4) 0.0296(3) Uani 1 1 d . . .
O2T O 0.14412(11) 0.08844(6) -0.00758(5) 0.0458(4) Uani 1 1 d . . .
O3T O 0.21444(11) 0.01436(6) 0.02689(5) 0.0372(4) Uani 1 1 d . . .
O4T O 0.29834(12) 0.05727(6) -0.02470(4) 0.0392(4) Uani 1 1 d . . .

loop_
_atom_site_aniso_label
_atom_site_aniso_U_11
_atom_site_aniso_U_22
_atom_site_aniso_U_33
_atom_site_aniso_U_23
_atom_site_aniso_U_13
_atom_site_aniso_U_12
Ni1 0.01600(11) 0.01038(11) 0.00960(11) -0.00012(8) 0.00137(8) 0.00097(9)
Ni2 0.01483(11) 0.01126(12) 0.00929(11) -0.00033(8) -0.00033(8) 0.00200(9)
Ni3 0.01620(11) 0.01104(11) 0.00960(11) 0.00017(8) -0.00068(8) 0.00008(9)
Ni4 0.01532(11) 0.01272(12) 0.00938(11) 0.00083(8) 0.00087(8) 0.00258(9)
N1A 0.0163(7) 0.0110(7) 0.0134(7) -0.0002(6) -0.0003(5) 0.0010(6)
C2A 0.0166(9) 0.0168(9) 0.0171(9) -0.0021(7) 0.0015(7) 0.0000(7)
C3A 0.0203(9) 0.0161(9) 0.0201(9) -0.0044(7) -0.0010(7) 0.0023(7)
C4A 0.0216(10) 0.0127(9) 0.0254(10) -0.0025(7) -0.0036(7) 0.0014(7)
C5A 0.0198(9) 0.0136(9) 0.0180(9) 0.0026(7) -0.0021(7) 0.0005(7)
C6A 0.0142(8) 0.0131(9) 0.0142(8) 0.0006(7) -0.0021(6) -0.0006(7)
C7A 0.0148(8) 0.0134(9) 0.0135(8) 0.0010(7) -0.0030(6) -0.0004(7)
N8A 0.0133(7) 0.0132(7) 0.0119(7) -0.0001(6) -0.0001(5) 0.0005(6)
C9A 0.0141(8) 0.0133(9) 0.0112(8) -0.0003(6) 0.0009(6) 0.0006(7)
C10A 0.0209(9) 0.0173(9) 0.0142(9) -0.0010(7) 0.0014(7) 0.0028(7)
C11A 0.0256(10) 0.0200(10) 0.0130(9) 0.0022(7) 0.0029(7) 0.0010(8)
C12A 0.0212(9) 0.0153(9) 0.0167(9) 0.0030(7) 0.0006(7) 0.0021(7)
C91A 0.0123(8) 0.0131(9) 0.0124(8) -0.0009(6) 0.0007(6) 0.0007(7)
N92A 0.0296(9) 0.0120(8) 0.0116(7) 0.0004(6) 0.0054(6) 0.0024(6)
N93A 0.0172(7) 0.0095(7) 0.0104(7) 0.0015(5) -0.0001(5) 0.0006(6)
O94A 0.0180(6) 0.0088(6) 0.0114(6) 0.0021(4) -0.0002(5) -0.0005(5)
N1B 0.0157(7) 0.0127(7) 0.0134(7) 0.0007(6) 0.0005(5) 0.0002(6)
C2B 0.0173(9) 0.0157(9) 0.0140(9) -0.0014(7) 0.0021(7) -0.0004(7)
C3B 0.0200(9) 0.0161(9) 0.0208(10) -0.0026(7) 0.0029(7) 0.0025(7)
C4B 0.0244(10) 0.0139(9) 0.0245(10) -0.0003(7) 0.0003(8) 0.0043(8)
C5B 0.0234(9) 0.0159(9) 0.0173(9) 0.0028(7) -0.0019(7) 0.0029(7)
C6B 0.0136(8) 0.0137(9) 0.0149(8) 0.0014(7) -0.0010(6) 0.0007(7)
C7B 0.0127(8) 0.0140(9) 0.0156(9) 0.0013(7) -0.0016(6) 0.0005(7)
N8B 0.0129(7) 0.0116(7) 0.0122(7) 0.0006(6) -0.0002(5) -0.0001(6)
C9B 0.0128(8) 0.0138(9) 0.0117(8) -0.0008(6) -0.0008(6) -0.0022(7)
C10B 0.0161(8) 0.0170(9) 0.0122(8) -0.0032(7) -0.0002(6) -0.0016(7)
C11B 0.0197(9) 0.0202(9) 0.0119(8) 0.0003(7) -0.0019(7) -0.0012(8)
C12B 0.0198(9) 0.0159(9) 0.0138(9) 0.0031(7) -0.0031(7) 0.0010(7)
C91B 0.0128(8) 0.0146(9) 0.0127(8) -0.0007(7) 0.0013(6) -0.0005(7)
N92B 0.0224(8) 0.0143(8) 0.0127(7) -0.0019(6) -0.0030(6) 0.0037(6)
N93B 0.0159(7) 0.0116(7) 0.0108(7) 0.0015(6) -0.0014(5) 0.0013(6)
O94B 0.0157(6) 0.0135(6) 0.0104(6) 0.0018(5) -0.0009(4) 0.0024(5)
N1C 0.0153(7) 0.0131(7) 0.0162(8) -0.0002(6) 0.0018(6) -0.0001(6)
C2C 0.0197(9) 0.0189(10) 0.0143(9) 0.0016(7) 0.0003(7) -0.0002(7)
C3C 0.0237(9) 0.0168(10) 0.0196(10) 0.0053(7) 0.0020(7) 0.0015(8)
C4C 0.0290(11) 0.0120(9) 0.0250(10) -0.0011(8) 0.0064(8) 0.0010(8)
C5C 0.0253(10) 0.0165(10) 0.0156(9) -0.0023(7) 0.0030(7) -0.0019(8)
C6C 0.0151(8) 0.0163(9) 0.0144(8) -0.0022(7) 0.0030(6) -0.0002(7)
C7C 0.0134(8) 0.0161(9) 0.0161(9) -0.0033(7) 0.0027(6) -0.0005(7)
N8C 0.0142(7) 0.0142(8) 0.0121(7) 0.0011(6) 0.0005(5) 0.0003(6)
C9C 0.0121(8) 0.0181(9) 0.0131(8) 0.0008(7) 0.0001(6) 0.0004(7)
C10C 0.0229(10) 0.0202(10) 0.0126(9) 0.0000(7) -0.0028(7) 0.0039(8)
C11C 0.0257(10) 0.0266(11) 0.0139(9) -0.0051(8) -0.0033(7) 0.0029(8)
C12C 0.0209(9) 0.0174(9) 0.0160(9) -0.0049(7) 0.0000(7) 0.0007(7)
C91C 0.0127(8) 0.0155(9) 0.0119(8) 0.0022(7) -0.0001(6) 0.0004(7)
N92C 0.0250(8) 0.0142(8) 0.0114(7) 0.0004(6) -0.0030(6) 0.0009(6)
N93C 0.0164(7) 0.0104(7) 0.0114(7) -0.0019(5) 0.0006(5) 0.0013(6)
O94C 0.0173(6) 0.0105(6) 0.0108(6) -0.0006(4) 0.0007(4) 0.0006(5)
N1D 0.0149(7) 0.0149(8) 0.0138(7) 0.0006(6) -0.0002(5) 0.0017(6)
C2D 0.0176(9) 0.0179(9) 0.0173(9) 0.0032(7) -0.0003(7) 0.0028(7)
C3D 0.0235(10) 0.0197(10) 0.0220(10) 0.0047(8) -0.0005(8) 0.0032(8)
C4D 0.0288(11) 0.0165(10) 0.0266(11) 0.0022(8) 0.0030(8) 0.0087(8)
C5D 0.0235(10) 0.0182(10) 0.0182(9) -0.0022(7) 0.0032(7) 0.0039(8)
C6D 0.0149(8) 0.0150(9) 0.0144(8) 0.0001(7) 0.0009(6) -0.0001(7)
C7D 0.0140(8) 0.0140(9) 0.0161(9) -0.0011(7) 0.0022(6) 0.0006(7)
N8D 0.0146(7) 0.0138(8) 0.0118(7) -0.0002(6) -0.0001(5) -0.0001(6)
C9D 0.0121(8) 0.0153(9) 0.0131(8) 0.0017(7) -0.0001(6) -0.0016(7)
C10D 0.0164(9) 0.0171(9) 0.0129(8) 0.0031(7) 0.0001(6) -0.0002(7)
C11D 0.0193(9) 0.0231(10) 0.0112(8) -0.0022(7) 0.0011(7) -0.0028(8)
C12D 0.0200(9) 0.0176(9) 0.0168(9) -0.0028(7) 0.0036(7) -0.0001(7)
C91D 0.0130(8) 0.0130(9) 0.0128(8) 0.0005(7) -0.0002(6) -0.0002(7)
N92D 0.0220(8) 0.0149(8) 0.0117(7) 0.0035(6) 0.0016(6) 0.0039(6)
N93D 0.0149(7) 0.0112(7) 0.0118(7) -0.0005(6) 0.0005(5) 0.0020(6)
O94D 0.0152(6) 0.0127(6) 0.0108(6) -0.0019(4) 0.0015(4) 0.0022(5)
O1E 0.0181(6) 0.0128(6) 0.0169(6) -0.0002(5) 0.0002(5) -0.0005(5)
C2E 0.0250(10) 0.0144(9) 0.0223(10) -0.0008(8) -0.0052(8) -0.0018(8)
N1F 0.0181(8) 0.0147(8) 0.0137(7) -0.0002(6) -0.0012(6) -0.0006(6)
N2F 0.0221(8) 0.0181(8) 0.0211(8) 0.0050(7) 0.0037(7) 0.0020(7)
N3F 0.0447(12) 0.0265(10) 0.0376(11) 0.0021(8) 0.0164(9) 0.0064(9)
O1G 0.0184(6) 0.0152(7) 0.0164(6) -0.0005(5) 0.0007(5) -0.0008(5)
C2G 0.0219(9) 0.0218(10) 0.0168(9) -0.0020(7) 0.0002(7) -0.0012(8)
N1H 0.0168(7) 0.0188(8) 0.0127(7) 0.0013(6) -0.0019(6) 0.0014(6)
N2H 0.0221(8) 0.0207(9) 0.0172(8) -0.0048(6) 0.0012(6) 0.0020(7)
N3H 0.0430(11) 0.0314(10) 0.0191(9) -0.0023(7) -0.0064(8) 0.0088(8)
Cl1S 0.0353(3) 0.0189(2) 0.0279(3) -0.00097(19) 0.0019(2) -0.0024(2)
O1S 0.0703(13) 0.0353(10) 0.0570(12) 0.0041(9) -0.0144(9) 0.0158(9)
O2S 0.0707(12) 0.0310(9) 0.0503(11) 0.0065(8) 0.0299(9) -0.0050(9)
O3S 0.0513(10) 0.0328(9) 0.0378(10) -0.0044(7) 0.0146(8) 0.0013(8)
O4S 0.0518(12) 0.0640(13) 0.0583(12) -0.0222(10) -0.0078(9) -0.0153(10)
Cl1T 0.0252(2) 0.0145(2) 0.0260(2) -0.00353(18) -0.00107(18) 0.00094(18)
O1T 0.0492(9) 0.0186(7) 0.0210(7) -0.0040(6) 0.0015(6) -0.0094(7)
O2T 0.0325(9) 0.0226(8) 0.0822(13) -0.0002(8) -0.0192(8) 0.0046(7)
O3T 0.0348(9) 0.0164(7) 0.0603(11) 0.0061(7) 0.0016(7) -0.0047(6)
O4T 0.0616(11) 0.0403(9) 0.0158(7) 0.0001(6) 0.0073(7) 0.0255(8)

loop_
_atom_type_symbol
_atom_type_description
_atom_type_scat_dispersion_real
_atom_type_scat_dispersion_imag
_atom_type_scat_source
C C 0.0033 0.0016 'International Tables Vol C Tables 4.2.6.8 and 6.1.1.4'
H H 0.0000 0.0000 'International Tables Vol C Tables 4.2.6.8 and 6.1.1.4'
N N 0.0061 0.0033 'International Tables Vol C Tables 4.2.6.8 and 6.1.1.4'
O O 0.0106 0.0060 'International Tables Vol C Tables 4.2.6.8 and 6.1.1.4'
Cl Cl 0.1484 0.1585 'International Tables Vol C Tables 4.2.6.8 and 6.1.1.4'
Ni Ni 0.3393 1.1124 'International Tables Vol C Tables 4.2.6.8 and 6.1.1.4'

loop_
_geom_angle_atom_site_label_1
_geom_angle_atom_site_label_2
_geom_angle_atom_site_label_3
_geom_angle
_geom_angle_site_symmetry_1
_geom_angle_site_symmetry_3
_geom_angle_publ_flag
N8A Ni1 O94B 170.52(5) . . ?
N8A Ni1 N93A 77.48(5) . . ?
O94B Ni1 N93A 111.57(5) . . ?
N8A Ni1 O94C 102.12(5) . . ?
O94B Ni1 O94C 81.16(5) . . ?
N93A Ni1 O94C 90.24(5) . . ?
N8A Ni1 N1A 78.19(6) . . ?
O94B Ni1 N1A 92.59(5) . . ?
N93A Ni1 N1A 155.47(5) . . ?
O94C Ni1 N1A 97.92(5) . . ?
N8A Ni1 O1E 88.18(5) . . ?
O94B Ni1 O1E 89.59(5) . . ?
N93A Ni1 O1E 86.31(5) . . ?
O94C Ni1 O1E 168.18(5) . . ?
N1A Ni1 O1E 89.79(5) . . ?
N8B Ni2 O94A 171.98(5) . . ?
N8B Ni2 N1B 77.88(5) . . ?
O94A Ni2 N1B 95.57(5) . . ?
N8B Ni2 N93B 76.39(5) . . ?
O94A Ni2 N93B 110.12(5) . . ?
N1B Ni2 N93B 154.26(5) . . ?
N8B Ni2 N1F 93.81(5) . . ?
O94A Ni2 N1F 90.85(5) . . ?
N1B Ni2 N1F 90.51(6) . . ?
N93B Ni2 N1F 90.70(6) . . ?
N8B Ni2 O94D 96.15(5) . . ?
O94A Ni2 O94D 79.47(4) . . ?
N1B Ni2 O94D 93.33(5) . . ?
N93B Ni2 O94D 89.91(5) . . ?
N1F Ni2 O94D 169.88(5) . . ?
N8C Ni3 O94D 170.70(5) . . ?
N8C Ni3 N93C 76.84(6) . . ?
O94D Ni3 N93C 111.75(5) . . ?
N8C Ni3 O94A 103.17(5) . . ?
O94D Ni3 O94A 80.97(5) . . ?
N93C Ni3 O94A 89.58(5) . . ?
N8C Ni3 N1C 78.32(6) . . ?
O94D Ni3 N1C 92.86(5) . . ?
N93C Ni3 N1C 154.92(5) . . ?
O94A Ni3 N1C 99.37(5) . . ?
N8C Ni3 O1G 88.02(5) . . ?
O94D Ni3 O1G 88.73(5) . . ?
N93C Ni3 O1G 87.91(5) . . ?
O94A Ni3 O1G 167.65(5) . . ?
N1C Ni3 O1G 87.88(5) . . ?
N8D Ni4 O94C 171.08(5) . . ?
N8D Ni4 N1D 78.06(6) . . ?
O94C Ni4 N1D 94.79(5) . . ?
N8D Ni4 N1H 93.87(6) . . ?
O94C Ni4 N1H 91.48(5) . . ?
N1D Ni4 N1H 90.35(6) . . ?
N8D Ni4 N93D 76.37(5) . . ?
O94C Ni4 N93D 110.78(5) . . ?
N1D Ni4 N93D 154.40(5) . . ?
N1H Ni4 N93D 90.16(6) . . ?
N8D Ni4 O94B 96.07(5) . . ?
O94C Ni4 O94B 79.09(4) . . ?
N1D Ni4 O94B 94.92(5) . . ?
N1H Ni4 O94B 169.53(5) . . ?
N93D Ni4 O94B 88.99(5) . . ?
C2A N1A C6A 118.60(15) . . ?
C2A N1A Ni1 127.36(12) . . ?
C6A N1A Ni1 113.93(11) . . ?
N1A C2A C3A 122.91(17) . . ?
N1A C2A H2A 118.5 . . ?
C3A C2A H2A 118.5 . . ?
C2A C3A C4A 118.85(17) . . ?
C2A C3A H3A 120.6 . . ?
C4A C3A H3A 120.6 . . ?
C3A C4A C5A 119.10(17) . . ?
C3A C4A H4A 120.4 . . ?
C5A C4A H4A 120.4 . . ?
C6A C5A C4A 119.07(17) . . ?
C6A C5A H5A 120.5 . . ?
C4A C5A H5A 120.5 . . ?
N1A C6A C5A 121.46(16) . . ?
N1A C6A C7A 114.56(15) . . ?
C5A C6A C7A 123.95(16) . . ?
N8A C7A C12A 120.53(16) . . ?
N8A C7A C6A 113.96(15) . . ?
C12A C7A C6A 125.48(16) . . ?
C7A N8A C9A 121.99(15) . . ?
C7A N8A Ni1 119.13(11) . . ?
C9A N8A Ni1 118.52(11) . . ?
N8A C9A C10A 120.43(16) . . ?
N8A C9A C91A 113.00(14) . . ?
C10A C9A C91A 126.55(15) . . ?
C11A C10A C9A 118.19(16) . . ?
C11A C10A H10A 120.9 . . ?
C9A C10A H10A 120.9 . . ?
C10A C11A C12A 120.81(16) . . ?
C10A C11A H11A 119.6 . . ?
C12A C11A H11A 119.6 . . ?
C11A C12A C7A 117.99(16) . . ?
C11A C12A H12A 121.0 . . ?
C7A C12A H12A 121.0 . . ?
N93A C91A N92A 125.09(16) . . ?
N93A C91A C9A 114.25(15) . . ?
N92A C91A C9A 120.66(15) . . ?
C91A N92A H92A 120.0 . . ?
C91A N92A H92B 120.0 . . ?
H92A N92A H92B 120.0 . . ?
C91A N93A O94A 113.44(13) . . ?
C91A N93A Ni1 116.15(11) . . ?
O94A N93A Ni1 128.59(10) . . ?
N93A O94A Ni2 109.33(9) . . ?
N93A O94A Ni3 111.49(9) . . ?
Ni2 O94A Ni3 100.20(5) . . ?
C2B N1B C6B 118.73(15) . . ?
C2B N1B Ni2 126.10(12) . . ?
C6B N1B Ni2 115.05(11) . . ?
N1B C2B C3B 122.14(16) . . ?
N1B C2B H2B 118.9 . . ?
C3B C2B H2B 118.9 . . ?
C4B C3B C2B 119.07(17) . . ?
C4B C3B H3B 120.5 . . ?
C2B C3B H3B 120.5 . . ?
C3B C4B C5B 119.32(17) . . ?
C3B C4B H4B 120.3 . . ?
C5B C4B H4B 120.3 . . ?
C6B C5B C4B 118.96(17) . . ?
C6B C5B H5B 120.5 . . ?
C4B C5B H5B 120.5 . . ?
N1B C6B C5B 121.76(16) . . ?
N1B C6B C7B 114.36(14) . . ?
C5B C6B C7B 123.84(15) . . ?
N8B C7B C12B 120.70(16) . . ?
N8B C7B C6B 113.34(14) . . ?
C12B C7B C6B 125.96(15) . . ?
C7B N8B C9B 121.65(15) . . ?
C7B N8B Ni2 119.05(11) . . ?
C9B N8B Ni2 119.13(11) . . ?
N8B C9B C10B 120.86(16) . . ?
N8B C9B C91B 113.06(14) . . ?
C10B C9B C91B 125.97(15) . . ?
C9B C10B C11B 118.08(16) . . ?
C9B C10B H10B 121.0 . . ?
C11B C10B H10B 121.0 . . ?
C10B C11B C12B 120.48(16) . . ?
C10B C11B H11B 119.8 . . ?
C12B C11B H11B 119.8 . . ?
C11B C12B C7B 118.21(16) . . ?
C11B C12B H12B 120.9 . . ?
C7B C12B H12B 120.9 . . ?
N93B C91B N92B 124.79(16) . . ?
N93B C91B C9B 114.49(15) . . ?
N92B C91B C9B 120.61(15) . . ?
C91B N92B H92C 120.0 . . ?
C91B N92B H92D 120.0 . . ?
H92C N92B H92D 120.0 . . ?
C91B N93B O94B 112.86(13) . . ?
C91B N93B Ni2 116.87(11) . . ?
O94B N93B Ni2 129.40(10) . . ?
N93B O94B Ni1 110.54(9) . . ?
N93B O94B Ni4 108.07(9) . . ?
Ni1 O94B Ni4 99.07(5) . . ?
C2C N1C C6C 117.95(16) . . ?
C2C N1C Ni3 127.74(12) . . ?
C6C N1C Ni3 113.46(11) . . ?
N1C C2C C3C 123.44(17) . . ?
N1C C2C H2C 118.3 . . ?
C3C C2C H2C 118.3 . . ?
C2C C3C C4C 118.33(17) . . ?
C2C C3C H3C 120.8 . . ?
C4C C3C H3C 120.8 . . ?
C5C C4C C3C 118.93(17) . . ?
C5C C4C H4C 120.5 . . ?
C3C C4C H4C 120.5 . . ?
C6C C5C C4C 119.52(17) . . ?
C6C C5C H5C 120.2 . . ?
C4C C5C H5C 120.2 . . ?
N1C C6C C5C 121.82(16) . . ?
N1C C6C C7C 114.98(15) . . ?
C5C C6C C7C 123.15(16) . . ?
N8C C7C C12C 121.01(16) . . ?
N8C C7C C6C 113.55(15) . . ?
C12C C7C C6C 125.37(16) . . ?
C7C N8C C9C 121.34(15) . . ?
C7C N8C Ni3 119.18(11) . . ?
C9C N8C Ni3 119.11(12) . . ?
N8C C9C C10C 120.45(16) . . ?
N8C C9C C91C 112.85(14) . . ?
C10C C9C C91C 126.66(16) . . ?
C9C C10C C11C 118.53(17) . . ?
C9C C10C H10C 120.7 . . ?
C11C C10C H10C 120.7 . . ?
C10C C11C C12C 120.58(17) . . ?
C10C C11C H11C 119.7 . . ?
C12C C11C H11C 119.7 . . ?
C7C C12C C11C 118.02(17) . . ?
C7C C12C H12C 121.0 . . ?
C11C C12C H12C 121.0 . . ?
N93C C91C N92C 124.07(16) . . ?
N93C C91C C9C 114.70(15) . . ?
N92C C91C C9C 121.19(15) . . ?
C91C N92C H92E 120.0 . . ?
C91C N92C H92F 120.0 . . ?
H92E N92C H92F 120.0 . . ?
C91C N93C O94C 113.78(13) . . ?
C91C N93C Ni3 115.94(11) . . ?
O94C N93C Ni3 128.69(10) . . ?
N93C O94C Ni4 108.78(9) . . ?
N93C O94C Ni1 111.13(9) . . ?
Ni4 O94C Ni1 100.58(5) . . ?
C2D N1D C6D 118.64(15) . . ?
C2D N1D Ni4 126.78(12) . . ?
C6D N1D Ni4 114.36(11) . . ?
N1D C2D C3D 122.40(17) . . ?
N1D C2D H2D 118.8 . . ?
C3D C2D H2D 118.8 . . ?
C4D C3D C2D 119.08(17) . . ?
C4D C3D H3D 120.5 . . ?
C2D C3D H3D 120.5 . . ?
C3D C4D C5D 119.22(17) . . ?
C3D C4D H4D 120.4 . . ?
C5D C4D H4D 120.4 . . ?
C6D C5D C4D 118.78(17) . . ?
C6D C5D H5D 120.6 . . ?
C4D C5D H5D 120.6 . . ?
N1D C6D C5D 121.87(16) . . ?
N1D C6D C7D 114.79(15) . . ?
C5D C6D C7D 123.28(16) . . ?
N8D C7D C12D 120.20(16) . . ?
N8D C7D C6D 113.60(15) . . ?
C12D C7D C6D 126.19(16) . . ?
C7D N8D C9D 121.67(15) . . ?
C7D N8D Ni4 118.61(11) . . ?
C9D N8D Ni4 119.44(11) . . ?
N8D C9D C10D 120.84(16) . . ?
N8D C9D C91D 112.94(14) . . ?
C10D C9D C91D 126.03(16) . . ?
C9D C10D C11D 118.60(16) . . ?
C9D C10D H10D 120.7 . . ?
C11D C10D H10D 120.7 . . ?
C10D C11D C12D 120.06(16) . . ?
C10D C11D H11D 120.0 . . ?
C12D C11D H11D 120.0 . . ?
C11D C12D C7D 118.59(16) . . ?
C11D C12D H12D 120.7 . . ?
C7D C12D H12D 120.7 . . ?
N93D C91D N92D 123.93(15) . . ?
N93D C91D C9D 114.95(15) . . ?
N92D C91D C9D 120.77(15) . . ?
C91D N92D H92G 120.0 . . ?
C91D N92D H92H 120.0 . . ?
H92G N92D H92H 120.0 . . ?
C91D N93D O94D 113.69(13) . . ?
C91D N93D Ni4 116.11(11) . . ?
O94D N93D Ni4 129.60(10) . . ?
N93D O94D Ni3 110.19(9) . . ?
N93D O94D Ni2 107.36(9) . . ?
Ni3 O94D Ni2 99.28(5) . . ?
C2E O1E Ni1 120.81(10) . . ?
C2E O1E H1E 108.8(13) . . ?
Ni1 O1E H1E 105.0(14) . . ?
O1E C2E H2E1 109.5 . . ?
O1E C2E H2E2 109.5 . . ?
H2E1 C2E H2E2 109.5 . . ?
O1E C2E H2E3 109.5 . . ?
H2E1 C2E H2E3 109.5 . . ?
H2E2 C2E H2E3 109.5 . . ?
N2F N1F Ni2 116.32(12) . . ?
N3F N2F N1F 178.9(2) . . ?
C2G O1G Ni3 121.89(11) . . ?
C2G O1G H1G 105.4(17) . . ?
Ni3 O1G H1G 105.9(17) . . ?
O1G C2G H2G1 109.5 . . ?
O1G C2G H2G2 109.5 . . ?
H2G1 C2G H2G2 109.5 . . ?
O1G C2G H2G3 109.5 . . ?
H2G1 C2G H2G3 109.5 . . ?
H2G2 C2G H2G3 109.5 . . ?
N2H N1H Ni4 118.23(12) . . ?
N3H N2H N1H 178.9(2) . . ?
O4S Cl1S O2S 110.39(12) . . ?
O4S Cl1S O1S 109.48(11) . . ?
O2S Cl1S O1S 109.21(12) . . ?
O4S Cl1S O3S 109.88(11) . . ?
O2S Cl1S O3S 109.38(10) . . ?
O1S Cl1S O3S 108.47(10) . . ?
O1T Cl1T O4T 108.86(9) . . ?
O1T Cl1T O2T 109.38(9) . . ?
O4T Cl1T O2T 110.16(10) . . ?
O1T Cl1T O3T 109.01(9) . . ?
O4T Cl1T O3T 109.30(9) . . ?
O2T Cl1T O3T 110.11(9) . . ?

loop_
_geom_bond_atom_site_label_1
_geom_bond_atom_site_label_2
_geom_bond_distance
_geom_bond_site_symmetry_2
_geom_bond_publ_flag
Ni1 N8A 1.9952(14) . ?
Ni1 O94B 1.9993(11) . ?
Ni1 N93A 2.0800(14) . ?
Ni1 O94C 2.0922(12) . ?
Ni1 N1A 2.1074(14) . ?
Ni1 O1E 2.1512(12) . ?
Ni2 N8B 2.0102(14) . ?
Ni2 O94A 2.0281(11) . ?
Ni2 N1B 2.0890(14) . ?
Ni2 N93B 2.1004(14) . ?
Ni2 N1F 2.1455(14) . ?
Ni2 O94D 2.1462(12) . ?
Ni3 N8C 1.9978(14) . ?
Ni3 O94D 2.0099(11) . ?
Ni3 N93C 2.0985(14) . ?
Ni3 O94A 2.1010(12) . ?
Ni3 N1C 2.1129(15) . ?
Ni3 O1G 2.1482(13) . ?
Ni4 N8D 2.0046(14) . ?
Ni4 O94C 2.0209(11) . ?
Ni4 N1D 2.0969(14) . ?
Ni4 N1H 2.1146(15) . ?
Ni4 N93D 2.1149(14) . ?
Ni4 O94B 2.1580(12) . ?
N1A C2A 1.339(2) . ?
N1A C6A 1.356(2) . ?
C2A C3A 1.377(2) . ?
C2A H2A 0.9500 . ?
C3A C4A 1.380(2) . ?
C3A H3A 0.9500 . ?
C4A C5A 1.391(2) . ?
C4A H4A 0.9500 . ?
C5A C6A 1.387(2) . ?
C5A H5A 0.9500 . ?
C6A C7A 1.484(2) . ?
C7A N8A 1.330(2) . ?
C7A C12A 1.397(2) . ?
N8A C9A 1.341(2) . ?
C9A C10A 1.391(2) . ?
C9A C91A 1.486(2) . ?
C10A C11A 1.384(2) . ?
C10A H10A 0.9500 . ?
C11A C12A 1.386(2) . ?
C11A H11A 0.9500 . ?
C12A H12A 0.9500 . ?
C91A N93A 1.304(2) . ?
C91A N92A 1.333(2) . ?
N92A H92A 0.8800 . ?
N92A H92B 0.8800 . ?
N93A O94A 1.3961(17) . ?
N1B C2B 1.339(2) . ?
N1B C6B 1.356(2) . ?
C2B C3B 1.385(2) . ?
C2B H2B 0.9500 . ?
C3B C4B 1.378(2) . ?
C3B H3B 0.9500 . ?
C4B C5B 1.383(2) . ?
C4B H4B 0.9500 . ?
C5B C6B 1.383(2) . ?
C5B H5B 0.9500 . ?
C6B C7B 1.487(2) . ?
C7B N8B 1.336(2) . ?
C7B C12B 1.391(2) . ?
N8B C9B 1.341(2) . ?
C9B C10B 1.389(2) . ?
C9B C91B 1.478(2) . ?
C10B C11B 1.391(2) . ?
C10B H10B 0.9500 . ?
C11B C12B 1.392(2) . ?
C11B H11B 0.9500 . ?
C12B H12B 0.9500 . ?
C91B N93B 1.298(2) . ?
C91B N92B 1.342(2) . ?
N92B H92C 0.8800 . ?
N92B H92D 0.8800 . ?
N93B O94B 1.3957(17) . ?
N1C C2C 1.338(2) . ?
N1C C6C 1.358(2) . ?
C2C C3C 1.381(3) . ?
C2C H2C 0.9500 . ?
C3C C4C 1.390(3) . ?
C3C H3C 0.9500 . ?
C4C C5C 1.382(3) . ?
C4C H4C 0.9500 . ?
C5C C6C 1.382(2) . ?
C5C H5C 0.9500 . ?
C6C C7C 1.489(2) . ?
C7C N8C 1.337(2) . ?
C7C C12C 1.385(2) . ?
N8C C9C 1.343(2) . ?
C9C C10C 1.383(2) . ?
C9C C91C 1.476(2) . ?
C10C C11C 1.384(3) . ?
C10C H10C 0.9500 . ?
C11C C12C 1.386(3) . ?
C11C H11C 0.9500 . ?
C12C H12C 0.9500 . ?
C91C N93C 1.303(2) . ?
C91C N92C 1.348(2) . ?
N92C H92E 0.8800 . ?
N92C H92F 0.8800 . ?
N93C O94C 1.3924(17) . ?
N1D C2D 1.337(2) . ?
N1D C6D 1.351(2) . ?
C2D C3D 1.383(3) . ?
C2D H2D 0.9500 . ?
C3D C4D 1.372(3) . ?
C3D H3D 0.9500 . ?
C4D C5D 1.389(3) . ?
C4D H4D 0.9500 . ?
C5D C6D 1.384(2) . ?
C5D H5D 0.9500 . ?
C6D C7D 1.480(2) . ?
C7D N8D 1.335(2) . ?
C7D C12D 1.394(2) . ?
N8D C9D 1.342(2) . ?
C9D C10D 1.380(2) . ?
C9D C91D 1.474(2) . ?
C10D C11D 1.385(2) . ?
C10D H10D 0.9500 . ?
C11D C12D 1.391(2) . ?
C11D H11D 0.9500 . ?
C12D H12D 0.9500 . ?
C91D N93D 1.300(2) . ?
C91D N92D 1.356(2) . ?
N92D H92G 0.8800 . ?
N92D H92H 0.8800 . ?
N93D O94D 1.3882(17) . ?
O1E C2E 1.433(2) . ?
O1E H1E 0.87(2) . ?
C2E H2E1 0.9800 . ?
C2E H2E2 0.9800 . ?
C2E H2E3 0.9800 . ?
N1F N2F 1.190(2) . ?
N2F N3F 1.160(2) . ?
O1G C2G 1.430(2) . ?
O1G H1G 0.75(2) . ?
C2G H2G1 0.9800 . ?
C2G H2G2 0.9800 . ?
C2G H2G3 0.9800 . ?
N1H N2H 1.203(2) . ?
N2H N3H 1.164(2) . ?
Cl1S O4S 1.4167(17) . ?
Cl1S O2S 1.4233(16) . ?
Cl1S O1S 1.4305(17) . ?
Cl1S O3S 1.4396(15) . ?
Cl1T O1T 1.4313(14) . ?
Cl1T O4T 1.4339(15) . ?
Cl1T O2T 1.4343(15) . ?
Cl1T O3T 1.4426(14) . ?
